data_7119122
loop_
_publ_author_name
'Sam Yruegas'
'Dayna C. Patterson'
'Caleb D. Martin'

_publ_section_title
;
 Oxygen insertion into boroles as a route to 1,2-oxaborines
;
_journal_name_full Chem.Commun.
_journal_page_first 6658
_journal_volume 52
_journal_year 2016
_chemical_formula_moiety 'C40 H29 B O'
_chemical_formula_sum 'C40 H29 B O'
_chemical_formula_weight 536.44
_chemical_name_common Biphenyl-1,2-oxaborine
_chemical_name_systematic
;
 ?
;
_space_group_crystal_system triclinic
_space_group_IT_number 2
_space_group_name_Hall '-P 1'
_space_group_name_H-M_alt 'P -1'
_symmetry_space_group_name_Hall '-P 1'
_symmetry_space_group_name_H-M 'P -1'
_atom_sites_solution_hydrogens geom
_audit_creation_method SHELXL-2013
_audit_update_record
;
2016-03-04 deposited with the CCDC.
2016-03-29 downloaded from the CCDC.
;
_cell_angle_alpha 91.8608(17)
_cell_angle_beta 94.7506(15)
_cell_angle_gamma 113.4778(15)
_cell_formula_units_Z 2
_cell_length_a 10.5923(5)
_cell_length_b 11.7946(7)
_cell_length_c 12.5909(7)
_cell_measurement_reflns_used 9011
_cell_measurement_temperature 150(2)
_cell_measurement_theta_max 28.986
_cell_measurement_theta_min 2.403
_cell_volume 1434.13(14)
_computing_cell_refinement 'Bruker SAINT'
_computing_data_collection 'Bruker APEX2'
_computing_data_reduction 'Bruker SAINT'
_computing_molecular_graphics 'Bruker SHELXTL'
_computing_publication_material 'Bruker SHELXTL'
_computing_structure_refinement 'SHELXL-2014 (Sheldrick, 2014)'
_computing_structure_solution 'SHELXS-97 (Sheldrick 2008)'
_diffrn_ambient_temperature 150(2)
_diffrn_measured_fraction_theta_full 0.998
_diffrn_measured_fraction_theta_max 0.998
_diffrn_measurement_device_type 'Bruker APEX-II CCD'
_diffrn_measurement_method '\f and \w scans'
_diffrn_radiation_type MoK\a
_diffrn_radiation_wavelength 0.71073
_diffrn_reflns_av_R_equivalents 0.0494
_diffrn_reflns_av_unetI/netI 0.0398
_diffrn_reflns_Laue_measured_fraction_full 0.998
_diffrn_reflns_Laue_measured_fraction_max 0.998
_diffrn_reflns_limit_h_max 13
_diffrn_reflns_limit_h_min -11
_diffrn_reflns_limit_k_max 14
_diffrn_reflns_limit_k_min -14
_diffrn_reflns_limit_l_max 15
_diffrn_reflns_limit_l_min -15
_diffrn_reflns_number 26298
_diffrn_reflns_point_group_measured_fraction_full 0.998
_diffrn_reflns_point_group_measured_fraction_max 0.998
_diffrn_reflns_theta_full 25.242
_diffrn_reflns_theta_max 26.370
_diffrn_reflns_theta_min 2.191
_exptl_absorpt_coefficient_mu 0.072
_exptl_absorpt_correction_T_max 1.000
_exptl_absorpt_correction_T_min 0.871
_exptl_absorpt_correction_type multi-scan
_exptl_absorpt_process_details SADABs
_exptl_crystal_colour white
_exptl_crystal_density_diffrn 1.242
_exptl_crystal_description prism
_exptl_crystal_F_000 564
_exptl_crystal_size_max 0.237
_exptl_crystal_size_mid 0.194
_exptl_crystal_size_min 0.160
_refine_diff_density_max 0.305
_refine_diff_density_min -0.191
_refine_diff_density_rms 0.055
_refine_ls_extinction_coef .
_refine_ls_extinction_method none
_refine_ls_goodness_of_fit_ref 1.064
_refine_ls_hydrogen_treatment constr
_refine_ls_matrix_type full
_refine_ls_number_parameters 379
_refine_ls_number_reflns 5856
_refine_ls_number_restraints 0
_refine_ls_restrained_S_all 1.064
_refine_ls_R_factor_all 0.0679
_refine_ls_R_factor_gt 0.0434
_refine_ls_shift/su_max 0.000
_refine_ls_shift/su_mean 0.000
_refine_ls_structure_factor_coef Fsqd
_refine_ls_weighting_details 'w=1/[\s^2^(Fo^2^)+(0.0643P)^2^+0.3468P] where P=(Fo^2^+2Fc^2^)/3'
_refine_ls_weighting_scheme calc
_refine_ls_wR_factor_gt 0.1101
_refine_ls_wR_factor_ref 0.1281
_reflns_Friedel_coverage 0.000
_reflns_Friedel_fraction_full .
_reflns_Friedel_fraction_max .
_reflns_number_gt 4417
_reflns_number_total 5856
_reflns_threshold_expression 'I > 2\s(I)'
_cod_data_source_file c6cc02040b2.cif
_cod_data_source_block 9Ph
_cod_database_code 7119122
_shelx_space_group_comment
;
The symmetry employed for this shelxl refinement is uniquely defined
by the following loop, which should always be used as a source of
symmetry information in preference to the above space-group names.
They are only intended as comments.
;
_shelx_estimated_absorpt_t_min 0.983
_shelx_estimated_absorpt_t_max 0.989
_shelxl_version_number 2013-4

loop_
_space_group_symop_operation_xyz
'x, y, z'
'-x, -y, -z'

loop_
_atom_site_label
_atom_site_type_symbol
_atom_site_fract_x
_atom_site_fract_y
_atom_site_fract_z
_atom_site_U_iso_or_equiv
_atom_site_adp_type
_atom_site_occupancy
_atom_site_site_symmetry_order
_atom_site_calc_flag
_atom_site_refinement_flags_posn
_atom_site_refinement_flags_adp
_atom_site_refinement_flags_occupancy
_atom_site_disorder_assembly
_atom_site_disorder_group
O1 O 0.21959(10) 0.47094(9) 0.47286(8) 0.0233(2) Uani 1 1 d . . . . .
B1 B 0.10660(18) 0.35877(15) 0.45718(14) 0.0234(4) Uani 1 1 d . . . . .
C1 C 0.09235(15) 0.28005(13) 0.35456(12) 0.0237(3) Uani 1 1 d . . . . .
C2 C 0.20168(15) 0.32085(13) 0.29297(12) 0.0233(3) Uani 1 1 d . . . . .
C3 C 0.31979(15) 0.43748(13) 0.32055(12) 0.0231(3) Uani 1 1 d . . . . .
C4 C 0.32194(15) 0.51091(14) 0.40761(12) 0.0226(3) Uani 1 1 d . . . . .
C11 C -0.03232(16) 0.16348(14) 0.32211(11) 0.0252(3) Uani 1 1 d . . . . .
C12 C -0.16134(17) 0.16782(15) 0.29996(13) 0.0313(4) Uani 1 1 d . . . . .
H12 H -0.1691 0.2452 0.3057 0.038 Uiso 1 1 calc R U . . .
C13 C -0.27868(17) 0.06057(16) 0.26956(13) 0.0352(4) Uani 1 1 d . . . . .
H13 H -0.3656 0.0654 0.2540 0.042 Uiso 1 1 calc R U . . .
C14 C -0.26973(18) -0.05286(16) 0.26188(13) 0.0360(4) Uani 1 1 d . . . . .
H14 H -0.3502 -0.1261 0.2411 0.043 Uiso 1 1 calc R U . . .
C15 C -0.14267(18) -0.05916(15) 0.28464(13) 0.0335(4) Uani 1 1 d . . . . .
H15 H -0.1359 -0.1371 0.2800 0.040 Uiso 1 1 calc R U . . .
C16 C -0.02564(17) 0.04767(15) 0.31403(13) 0.0294(4) Uani 1 1 d . . . . .
H16 H 0.0611 0.0422 0.3290 0.035 Uiso 1 1 calc R U . . .
C21 C 0.19912(16) 0.24781(14) 0.19242(12) 0.0265(3) Uani 1 1 d . . . . .
C22 C 0.11495(18) 0.24753(16) 0.10196(13) 0.0354(4) Uani 1 1 d . . . . .
H22 H 0.0621 0.2963 0.1032 0.042 Uiso 1 1 calc R U . . .
C23 C 0.1073(2) 0.17661(18) 0.00967(15) 0.0475(5) Uani 1 1 d . . . . .
H23 H 0.0499 0.1776 -0.0521 0.057 Uiso 1 1 calc R U . . .
C24 C 0.1827(2) 0.10482(18) 0.00726(16) 0.0504(5) Uani 1 1 d . . . . .
H24 H 0.1768 0.0558 -0.0558 0.060 Uiso 1 1 calc R U . . .
C25 C 0.2667(2) 0.10441(17) 0.09674(16) 0.0473(5) Uani 1 1 d . . . . .
H25 H 0.3189 0.0550 0.0952 0.057 Uiso 1 1 calc R U . . .
C26 C 0.27558(19) 0.17598(16) 0.18928(14) 0.0370(4) Uani 1 1 d . . . . .
H26 H 0.3342 0.1757 0.2505 0.044 Uiso 1 1 calc R U . . .
C31 C 0.43743(15) 0.47858(14) 0.25273(12) 0.0240(3) Uani 1 1 d . . . . .
C32 C 0.54254(17) 0.43669(16) 0.27026(13) 0.0319(4) Uani 1 1 d . . . . .
H32 H 0.5369 0.3795 0.3230 0.038 Uiso 1 1 calc R U . . .
C33 C 0.65505(18) 0.47767(17) 0.21153(14) 0.0388(4) Uani 1 1 d . . . . .
H33 H 0.7266 0.4489 0.2244 0.047 Uiso 1 1 calc R U . . .
C34 C 0.66389(19) 0.56023(18) 0.13430(15) 0.0435(5) Uani 1 1 d . . . . .
H34 H 0.7415 0.5886 0.0943 0.052 Uiso 1 1 calc R U . . .
C35 C 0.5598(2) 0.60131(17) 0.11545(15) 0.0422(4) Uani 1 1 d . . . . .
H35 H 0.5656 0.6578 0.0621 0.051 Uiso 1 1 calc R U . . .
C36 C 0.44645(17) 0.56045(15) 0.17413(13) 0.0318(4) Uani 1 1 d . . . . .
H36 H 0.3747 0.5887 0.1604 0.038 Uiso 1 1 calc R U . . .
C41 C 0.42371(15) 0.63734(13) 0.44426(11) 0.0234(3) Uani 1 1 d . . . . .
C42 C 0.56646(16) 0.67594(14) 0.44296(12) 0.0271(3) Uani 1 1 d . . . . .
H42 H 0.6026 0.6207 0.4150 0.032 Uiso 1 1 calc R U . . .
C43 C 0.65541(17) 0.79439(15) 0.48230(13) 0.0317(4) Uani 1 1 d . . . . .
H43 H 0.7524 0.8195 0.4817 0.038 Uiso 1 1 calc R U . . .
C44 C 0.60503(18) 0.87642(15) 0.52231(13) 0.0351(4) Uani 1 1 d . . . . .
H44 H 0.6669 0.9579 0.5484 0.042 Uiso 1 1 calc R U . . .
C45 C 0.46376(18) 0.83937(15) 0.52422(13) 0.0336(4) Uani 1 1 d . . . . .
H45 H 0.4285 0.8957 0.5516 0.040 Uiso 1 1 calc R U . . .
C46 C 0.37384(17) 0.72084(14) 0.48649(12) 0.0278(3) Uani 1 1 d . . . . .
H46 H 0.2772 0.6957 0.4892 0.033 Uiso 1 1 calc R U . . .
C51 C 0.01578(15) 0.33011(13) 0.55314(12) 0.0226(3) Uani 1 1 d . . . . .
C52 C 0.01990(15) 0.42793(14) 0.62180(12) 0.0241(3) Uani 1 1 d . . . . .
H52 H 0.0736 0.5107 0.6063 0.029 Uiso 1 1 calc R U . . .
C53 C -0.05140(15) 0.40812(14) 0.71120(12) 0.0245(3) Uani 1 1 d . . . . .
H53 H -0.0476 0.4769 0.7548 0.029 Uiso 1 1 calc R U . . .
C54 C -0.12915(15) 0.28779(14) 0.73818(12) 0.0229(3) Uani 1 1 d . . . . .
C55 C -0.13380(16) 0.18919(14) 0.67129(12) 0.0259(3) Uani 1 1 d . . . . .
H55 H -0.1851 0.1066 0.6884 0.031 Uiso 1 1 calc R U . . .
C56 C -0.06474(16) 0.20986(14) 0.58037(12) 0.0252(3) Uani 1 1 d . . . . .
H56 H -0.0721 0.1409 0.5353 0.030 Uiso 1 1 calc R U . . .
C61 C -0.20407(16) 0.26589(14) 0.83513(12) 0.0258(3) Uani 1 1 d . . . . .
C62 C -0.14152(17) 0.33666(16) 0.93099(13) 0.0340(4) Uani 1 1 d . . . . .
H62 H -0.0497 0.3981 0.9343 0.041 Uiso 1 1 calc R U . . .
C63 C -0.21145(19) 0.31837(19) 1.02111(14) 0.0426(5) Uani 1 1 d . . . . .
H63 H -0.1677 0.3677 1.0855 0.051 Uiso 1 1 calc R U . . .
C64 C -0.34454(19) 0.22883(18) 1.01811(14) 0.0394(4) Uani 1 1 d . . . . .
H64 H -0.3921 0.2159 1.0803 0.047 Uiso 1 1 calc R U . . .
C65 C -0.40828(18) 0.15790(16) 0.92374(14) 0.0339(4) Uani 1 1 d . . . . .
H65 H -0.5003 0.0969 0.9208 0.041 Uiso 1 1 calc R U . . .
C66 C -0.33793(17) 0.17586(15) 0.83377(13) 0.0311(4) Uani 1 1 d . . . . .
H66 H -0.3819 0.1257 0.7698 0.037 Uiso 1 1 calc R U . . .

loop_
_atom_site_aniso_label
_atom_site_aniso_U_11
_atom_site_aniso_U_22
_atom_site_aniso_U_33
_atom_site_aniso_U_23
_atom_site_aniso_U_13
_atom_site_aniso_U_12
O1 0.0220(5) 0.0244(5) 0.0242(5) 0.0018(4) 0.0071(4) 0.0090(5)
B1 0.0217(9) 0.0232(9) 0.0272(9) 0.0028(7) 0.0029(7) 0.0110(7)
C1 0.0238(8) 0.0251(8) 0.0241(8) 0.0039(6) 0.0038(6) 0.0115(6)
C2 0.0263(8) 0.0244(8) 0.0219(8) 0.0022(6) 0.0028(6) 0.0128(7)
C3 0.0233(8) 0.0260(8) 0.0230(8) 0.0044(6) 0.0045(6) 0.0125(6)
C4 0.0212(7) 0.0259(8) 0.0234(8) 0.0053(6) 0.0056(6) 0.0114(6)
C11 0.0265(8) 0.0285(8) 0.0184(7) 0.0005(6) 0.0065(6) 0.0081(7)
C12 0.0296(9) 0.0311(9) 0.0319(9) -0.0003(7) 0.0056(7) 0.0107(7)
C13 0.0241(9) 0.0430(10) 0.0316(9) -0.0010(8) 0.0024(7) 0.0067(8)
C14 0.0319(9) 0.0353(10) 0.0279(9) -0.0005(7) 0.0031(7) 0.0002(7)
C15 0.0405(10) 0.0257(9) 0.0289(9) 0.0005(7) 0.0067(7) 0.0072(7)
C16 0.0302(9) 0.0297(9) 0.0274(8) 0.0010(7) 0.0055(7) 0.0106(7)
C21 0.0262(8) 0.0244(8) 0.0251(8) 0.0022(6) 0.0096(6) 0.0047(6)
C22 0.0375(10) 0.0345(9) 0.0295(9) 0.0022(7) 0.0044(7) 0.0094(8)
C23 0.0528(12) 0.0473(11) 0.0265(9) -0.0031(8) 0.0053(8) 0.0037(10)
C24 0.0649(14) 0.0371(11) 0.0336(11) -0.0082(8) 0.0229(10) 0.0018(10)
C25 0.0602(13) 0.0350(10) 0.0502(12) 0.0005(9) 0.0299(10) 0.0185(9)
C26 0.0421(10) 0.0366(10) 0.0354(10) 0.0015(7) 0.0129(8) 0.0177(8)
C31 0.0227(8) 0.0257(8) 0.0216(8) -0.0022(6) 0.0033(6) 0.0079(6)
C32 0.0313(9) 0.0436(10) 0.0251(8) 0.0020(7) 0.0047(7) 0.0193(8)
C33 0.0272(9) 0.0547(11) 0.0376(10) -0.0061(8) 0.0055(7) 0.0202(8)
C34 0.0315(10) 0.0493(11) 0.0452(11) 0.0013(9) 0.0205(8) 0.0084(9)
C35 0.0459(11) 0.0401(10) 0.0403(10) 0.0121(8) 0.0199(9) 0.0133(9)
C36 0.0318(9) 0.0317(9) 0.0327(9) 0.0051(7) 0.0091(7) 0.0125(7)
C41 0.0252(8) 0.0244(8) 0.0194(7) 0.0041(6) 0.0037(6) 0.0083(6)
C42 0.0254(8) 0.0324(9) 0.0244(8) 0.0048(6) 0.0044(6) 0.0121(7)
C43 0.0240(8) 0.0359(9) 0.0289(9) 0.0062(7) 0.0000(7) 0.0059(7)
C44 0.0369(10) 0.0267(9) 0.0314(9) -0.0009(7) -0.0003(7) 0.0029(7)
C45 0.0401(10) 0.0267(8) 0.0332(9) -0.0006(7) 0.0060(7) 0.0123(7)
C46 0.0268(8) 0.0288(8) 0.0280(8) 0.0031(6) 0.0054(7) 0.0109(7)
C51 0.0200(7) 0.0254(8) 0.0229(8) 0.0010(6) 0.0012(6) 0.0099(6)
C52 0.0209(8) 0.0217(8) 0.0281(8) 0.0018(6) 0.0028(6) 0.0068(6)
C53 0.0236(8) 0.0238(8) 0.0256(8) -0.0041(6) 0.0031(6) 0.0092(6)
C54 0.0192(7) 0.0275(8) 0.0225(8) 0.0001(6) 0.0010(6) 0.0101(6)
C55 0.0267(8) 0.0214(8) 0.0276(8) 0.0030(6) 0.0058(6) 0.0070(6)
C56 0.0270(8) 0.0231(8) 0.0257(8) -0.0021(6) 0.0045(6) 0.0101(7)
C61 0.0260(8) 0.0285(8) 0.0255(8) 0.0032(6) 0.0055(6) 0.0132(7)
C62 0.0270(9) 0.0448(10) 0.0273(9) -0.0015(7) 0.0039(7) 0.0114(8)
C63 0.0385(10) 0.0608(12) 0.0265(9) -0.0055(8) 0.0058(8) 0.0182(9)
C64 0.0394(10) 0.0563(12) 0.0284(9) 0.0107(8) 0.0154(8) 0.0227(9)
C65 0.0297(9) 0.0335(9) 0.0367(10) 0.0063(7) 0.0115(7) 0.0090(7)
C66 0.0317(9) 0.0309(9) 0.0291(9) 0.0019(7) 0.0078(7) 0.0099(7)

loop_
_atom_type_symbol
_atom_type_description
_atom_type_scat_dispersion_real
_atom_type_scat_dispersion_imag
_atom_type_scat_source
C C 0.0033 0.0016 'International Tables Vol C Tables 4.2.6.8 and 6.1.1.4'
H H 0.0000 0.0000 'International Tables Vol C Tables 4.2.6.8 and 6.1.1.4'
B B 0.0013 0.0007 'International Tables Vol C Tables 4.2.6.8 and 6.1.1.4'
O O 0.0106 0.0060 'International Tables Vol C Tables 4.2.6.8 and 6.1.1.4'

loop_
_geom_angle_atom_site_label_1
_geom_angle_atom_site_label_2
_geom_angle_atom_site_label_3
_geom_angle
_geom_angle_site_symmetry_1
_geom_angle_site_symmetry_3
C4 O1 B1 124.47(12) . .
O1 B1 C1 116.79(14) . .
O1 B1 C51 113.00(13) . .
C1 B1 C51 130.13(14) . .
C2 C1 C11 120.99(13) . .
C2 C1 B1 116.76(13) . .
C11 C1 B1 122.24(13) . .
C1 C2 C3 121.43(13) . .
C1 C2 C21 120.69(13) . .
C3 C2 C21 117.84(13) . .
C4 C3 C2 119.72(13) . .
C4 C3 C31 120.12(13) . .
C2 C3 C31 120.15(13) . .
O1 C4 C3 120.34(13) . .
O1 C4 C41 110.74(12) . .
C3 C4 C41 128.92(13) . .
C12 C11 C16 117.73(14) . .
C12 C11 C1 119.93(14) . .
C16 C11 C1 122.33(14) . .
C13 C12 C11 120.92(15) . .
C14 C13 C12 120.40(16) . .
C13 C14 C15 119.50(15) . .
C16 C15 C14 120.13(16) . .
C15 C16 C11 121.31(16) . .
C22 C21 C26 118.99(15) . .
C22 C21 C2 119.84(14) . .
C26 C21 C2 121.12(15) . .
C21 C22 C23 120.53(17) . .
C24 C23 C22 120.22(19) . .
C23 C24 C25 119.73(17) . .
C24 C25 C26 120.31(18) . .
C21 C26 C25 120.21(18) . .
C36 C31 C32 118.86(14) . .
C36 C31 C3 121.53(14) . .
C32 C31 C3 119.59(14) . .
C33 C32 C31 120.48(16) . .
C34 C33 C32 120.25(16) . .
C35 C34 C33 119.80(16) . .
C34 C35 C36 120.25(17) . .
C31 C36 C35 120.36(16) . .
C42 C41 C46 118.45(14) . .
C42 C41 C4 123.64(13) . .
C46 C41 C4 117.85(13) . .
C43 C42 C41 120.24(15) . .
C44 C43 C42 120.81(15) . .
C43 C44 C45 119.58(15) . .
C46 C45 C44 120.23(15) . .
C45 C46 C41 120.68(15) . .
C52 C51 C56 116.31(13) . .
C52 C51 B1 119.67(13) . .
C56 C51 B1 123.87(13) . .
C53 C52 C51 122.30(14) . .
C52 C53 C54 120.65(14) . .
C55 C54 C53 117.92(13) . .
C55 C54 C61 121.17(13) . .
C53 C54 C61 120.91(13) . .
C56 C55 C54 121.07(14) . .
C55 C56 C51 121.72(14) . .
C66 C61 C62 117.91(14) . .
C66 C61 C54 121.58(14) . .
C62 C61 C54 120.51(14) . .
C63 C62 C61 120.88(16) . .
C64 C63 C62 120.38(17) . .
C63 C64 C65 119.55(16) . .
C66 C65 C64 120.01(16) . .
C65 C66 C61 121.26(16) . .

loop_
_geom_bond_atom_site_label_1
_geom_bond_atom_site_label_2
_geom_bond_distance
_geom_bond_site_symmetry_2
O1 C4 1.3558(17) .
O1 B1 1.380(2) .
B1 C1 1.527(2) .
B1 C51 1.568(2) .
C1 C2 1.379(2) .
C1 C11 1.493(2) .
C2 C3 1.450(2) .
C2 C21 1.500(2) .
C3 C4 1.368(2) .
C3 C31 1.496(2) .
C4 C41 1.480(2) .
C11 C12 1.393(2) .
C11 C16 1.396(2) .
C12 C13 1.389(2) .
C13 C14 1.379(3) .
C14 C15 1.384(2) .
C15 C16 1.382(2) .
C21 C22 1.386(2) .
C21 C26 1.387(2) .
C22 C23 1.387(2) .
C23 C24 1.377(3) .
C24 C25 1.378(3) .
C25 C26 1.391(2) .
C31 C36 1.387(2) .
C31 C32 1.392(2) .
C32 C33 1.382(2) .
C33 C34 1.381(3) .
C34 C35 1.377(3) .
C35 C36 1.389(2) .
C41 C42 1.396(2) .
C41 C46 1.399(2) .
C42 C43 1.383(2) .
C43 C44 1.378(2) .
C44 C45 1.384(2) .
C45 C46 1.381(2) .
C51 C52 1.403(2) .
C51 C56 1.405(2) .
C52 C53 1.382(2) .
C53 C54 1.398(2) .
C54 C55 1.396(2) .
C54 C61 1.485(2) .
C55 C56 1.386(2) .
C61 C66 1.390(2) .
C61 C62 1.398(2) .
C62 C63 1.382(2) .
C63 C64 1.381(3) .
C64 C65 1.386(2) .
C65 C66 1.383(2) .
